data_1557874
loop_
_publ_author_name
'Yan, Chenting'
'Takeshita, Masato'
'Nakatsuji, Jun-ya'
'Kurosaki, Akihiro'
'Sato, Kaoko'
'Shang, Rong'
'Nakamoto, Masaaki'
'Yamamoto, Yohsuke'
'Adachi, Yohei'
'Furukawa, Ko'
'Kishi, Ryohei'
'Nakano, Masayoshi'

_publ_section_title
;
 Synthesis and properties of hypervalent electron-rich pentacoordinate
 nitrogen compounds
;
_journal_issue 19
_journal_name_full 'Chemical Science'
_journal_page_first 5082
_journal_page_last 5088
_journal_paper_doi 10.1039/D0SC00002G
_journal_volume 11
_journal_year 2020
_chemical_formula_sum 'C28 H25 F6 N O4'
_chemical_formula_weight 553.49
_space_group_crystal_system monoclinic
_space_group_IT_number 14
_space_group_name_Hall '-P 2yn'
_space_group_name_H-M_alt 'P 1 21/n 1'
_atom_sites_solution_hydrogens geom
_audit_creation_method SHELXL-2014/7
_audit_update_record
;
2019-08-05 deposited with the CCDC.	2020-04-13 downloaded from the CCDC.
;
_cell_angle_alpha 90
_cell_angle_beta 100.0770(10)
_cell_angle_gamma 90
_cell_formula_units_Z 4
_cell_length_a 11.7241(3)
_cell_length_b 12.3047(3)
_cell_length_c 18.3432(5)
_cell_measurement_reflns_used 6921
_cell_measurement_temperature 173(2)
_cell_measurement_theta_max 23.91
_cell_measurement_theta_min 2.42
_cell_volume 2605.40(12)
_computing_cell_refinement 'Bruker SAINT'
_computing_data_collection 'Bruker APEX2'
_computing_data_reduction 'Bruker SAINT'
_computing_molecular_graphics 'Bruker SHELXTL'
_computing_publication_material 'Bruker SHELXTL'
_computing_structure_refinement 'SHELXL-2014/7 (Sheldrick, 2014)'
_computing_structure_solution 'SHELXS-97 (Sheldrick 2008)'
_diffrn_ambient_temperature 173(2)
_diffrn_measured_fraction_theta_full 0.991
_diffrn_measured_fraction_theta_max 0.991
_diffrn_measurement_device_type 'Bruker APEX-II CCD'
_diffrn_measurement_method '\f and \w scans'
_diffrn_radiation_type MoK\a
_diffrn_radiation_wavelength 0.71073
_diffrn_reflns_av_R_equivalents 0.0222
_diffrn_reflns_av_unetI/netI 0.0211
_diffrn_reflns_Laue_measured_fraction_full 0.991
_diffrn_reflns_Laue_measured_fraction_max 0.991
_diffrn_reflns_limit_h_max 13
_diffrn_reflns_limit_h_min -13
_diffrn_reflns_limit_k_max 14
_diffrn_reflns_limit_k_min -13
_diffrn_reflns_limit_l_max 17
_diffrn_reflns_limit_l_min -21
_diffrn_reflns_number 12410
_diffrn_reflns_point_group_measured_fraction_full 0.991
_diffrn_reflns_point_group_measured_fraction_max 0.991
_diffrn_reflns_theta_full 24.865
_diffrn_reflns_theta_max 24.865
_diffrn_reflns_theta_min 1.920
_exptl_absorpt_coefficient_mu 0.122
_exptl_absorpt_correction_T_max 0.975
_exptl_absorpt_correction_T_min 0.827
_exptl_absorpt_correction_type multi-scan
_exptl_crystal_colour colourless
_exptl_crystal_density_diffrn 1.411
_exptl_crystal_density_method 'not measured'
_exptl_crystal_description block
_exptl_crystal_F_000 1144
_exptl_crystal_size_max 0.620
_exptl_crystal_size_mid 0.314
_exptl_crystal_size_min 0.204
_refine_diff_density_max 0.443
_refine_diff_density_min -0.308
_refine_diff_density_rms 0.044
_refine_ls_extinction_method none
_refine_ls_goodness_of_fit_ref 1.031
_refine_ls_hydrogen_treatment constr
_refine_ls_matrix_type full
_refine_ls_number_parameters 413
_refine_ls_number_reflns 4485
_refine_ls_number_restraints 66
_refine_ls_restrained_S_all 1.139
_refine_ls_R_factor_all 0.0429
_refine_ls_R_factor_gt 0.0385
_refine_ls_shift/su_max 0.000
_refine_ls_shift/su_mean 0.000
_refine_ls_structure_factor_coef Fsqd
_refine_ls_weighting_details 'w=1/[\s^2^(Fo^2^)+(0.0482P)^2^+1.3487P] where P=(Fo^2^+2Fc^2^)/3'
_refine_ls_weighting_scheme calc
_refine_ls_wR_factor_gt 0.0990
_refine_ls_wR_factor_ref 0.1032
_reflns_Friedel_coverage 0.000
_reflns_number_gt 4012
_reflns_number_total 4485
_reflns_threshold_expression 'I > 2\s(I)'
_cod_data_source_file d0sc00002g2.cif
_cod_data_source_block 2Me_b
_cod_depositor_comments
;Adding full bibliography for 1557869--1557876.cif.

 Adding full bibliography for 1557869--1557876.cif.
;
_cod_original_sg_symbol_H-M 'P 21/n'
_cod_database_code 1557874
_shelx_shelxl_version_number 2014/7
_shelx_space_group_comment
;
The symmetry employed for this shelxl refinement is uniquely defined
by the following loop, which should always be used as a source of
symmetry information in preference to the above space-group names.
They are only intended as comments.
;
_shelx_estimated_absorpt_t_min 0.928
_shelx_estimated_absorpt_t_max 0.975

loop_
_space_group_symop_operation_xyz
'x, y, z'
'-x+1/2, y+1/2, -z+1/2'
'-x, -y, -z'
'x-1/2, -y-1/2, z-1/2'

loop_
_atom_site_label
_atom_site_type_symbol
_atom_site_fract_x
_atom_site_fract_y
_atom_site_fract_z
_atom_site_U_iso_or_equiv
_atom_site_adp_type
_atom_site_occupancy
_atom_site_site_symmetry_order
_atom_site_calc_flag
_atom_site_refinement_flags_posn
_atom_site_refinement_flags_adp
_atom_site_refinement_flags_occupancy
_atom_site_disorder_assembly
_atom_site_disorder_group
F1 F 0.3179(12) 0.4547(9) 0.3361(4) 0.076(2) Uani 0.472(18) 1 d . U P A 1
F2 F 0.4834(7) 0.4261(10) 0.3111(6) 0.073(2) Uani 0.472(18) 1 d . U P A 1
F3 F 0.3549(9) 0.3080(6) 0.2850(5) 0.0625(19) Uani 0.472(18) 1 d . U P A 1
F1A F 0.2814(6) 0.4255(8) 0.3259(5) 0.0648(16) Uani 0.528(18) 1 d . U P A 2
F2A F 0.4582(10) 0.4598(9) 0.3254(5) 0.085(2) Uani 0.528(18) 1 d . U P A 2
F3A F 0.3872(9) 0.3090(6) 0.2876(4) 0.0584(17) Uani 0.528(18) 1 d . U P A 2
F4 F 0.1499(5) 0.4000(4) -0.3222(2) 0.0857(16) Uani 0.594(6) 1 d . U P B 3
F5 F 0.1255(3) 0.2639(3) -0.2568(2) 0.0460(8) Uani 0.594(6) 1 d . U P B 3
F6 F -0.0091(3) 0.3763(3) -0.28373(18) 0.0779(13) Uani 0.594(6) 1 d . U P B 3
F4A F 0.0791(7) 0.2863(6) -0.2652(4) 0.089(2) Uani 0.406(6) 1 d . U P B 4
F5A F 0.0406(5) 0.4425(5) -0.3134(2) 0.0805(17) Uani 0.406(6) 1 d . U P B 4
F6A F 0.2043(4) 0.3789(5) -0.3105(3) 0.0484(11) Uani 0.406(6) 1 d . U P B 4
C23 C 0.36825(15) 0.41432(14) 0.28601(9) 0.0349(4) Uani 1 1 d . . . . .
C24 C 0.11102(18) 0.37638(17) -0.26649(10) 0.0462(5) Uani 1 1 d . . . . .
O1 O 0.48259(9) 0.75469(9) 0.14591(5) 0.0273(2) Uani 1 1 d . . . . .
O2 O 0.51225(9) 0.66037(8) 0.04619(6) 0.0306(3) Uani 1 1 d . . . . .
O3 O 0.00948(9) 0.65198(8) -0.04186(6) 0.0284(3) Uani 1 1 d . . . . .
O4 O 0.01090(9) 0.75687(9) -0.14170(6) 0.0290(3) Uani 1 1 d . . . . .
N1 N 0.25885(10) 0.60648(9) 0.00107(6) 0.0189(3) Uani 1 1 d . . . . .
C1 C 0.25786(11) 0.72196(11) -0.00181(7) 0.0175(3) Uani 1 1 d . . . . .
C2 C 0.35114(12) 0.78168(11) 0.03583(7) 0.0182(3) Uani 1 1 d . . . . .
C3 C 0.34802(12) 0.89521(11) 0.03568(7) 0.0186(3) Uani 1 1 d . . . . .
H3 H 0.4097 0.9343 0.0647 0.022 Uiso 1 1 calc R U . . .
C4 C 0.25700(11) 0.95229(11) -0.00586(7) 0.0175(3) Uani 1 1 d . . . . .
C5 C 0.16624(12) 0.89158(11) -0.04544(7) 0.0187(3) Uani 1 1 d . . . . .
H5 H 0.1045 0.9284 -0.0760 0.022 Uiso 1 1 calc R U . . .
C6 C 0.16337(12) 0.77893(11) -0.04146(7) 0.0183(3) Uani 1 1 d . . . . .
C7 C 0.25345(11) 1.07675(11) -0.01030(7) 0.0202(3) Uani 1 1 d . . . . .
C8 C 0.13685(13) 1.11855(12) 0.00535(9) 0.0285(3) Uani 1 1 d . . . . .
H8A H 0.1356 1.1981 0.0029 0.043 Uiso 1 1 calc R U . . .
H8AB H 0.1265 1.0951 0.0548 0.043 Uiso 1 1 calc R U . . .
H8AC H 0.0740 1.0891 -0.0317 0.043 Uiso 1 1 calc R U . . .
C9 C 0.26731(14) 1.11160(12) -0.08843(8) 0.0289(3) Uani 1 1 d . . . . .
H9A H 0.2046 1.0801 -0.1246 0.043 Uiso 1 1 calc R U . . .
H9AB H 0.3421 1.0860 -0.0986 0.043 Uiso 1 1 calc R U . . .
H9AC H 0.2641 1.1910 -0.0920 0.043 Uiso 1 1 calc R U . . .
C10 C 0.34985(14) 1.12899(12) 0.04550(9) 0.0305(4) Uani 1 1 d . . . . .
H10A H 0.4253 1.1056 0.0351 0.046 Uiso 1 1 calc R U . . .
H10B H 0.3423 1.1066 0.0957 0.046 Uiso 1 1 calc R U . . .
H10C H 0.3438 1.2083 0.0415 0.046 Uiso 1 1 calc R U . . .
C11 C 0.28118(12) 0.55471(11) 0.07099(7) 0.0189(3) Uani 1 1 d . . . . .
C12 C 0.35183(12) 0.46309(11) 0.08175(8) 0.0212(3) Uani 1 1 d . . . . .
H12 H 0.3817 0.4325 0.0414 0.025 Uiso 1 1 calc R U . . .
C13 C 0.37833(13) 0.41682(11) 0.15136(8) 0.0240(3) Uani 1 1 d . . . . .
H13 H 0.4262 0.3541 0.1588 0.029 Uiso 1 1 calc R U . . .
C14 C 0.33519(13) 0.46184(12) 0.21056(8) 0.0242(3) Uani 1 1 d . . . . .
C15 C 0.26385(13) 0.55236(12) 0.19968(8) 0.0254(3) Uani 1 1 d . . . . .
H15 H 0.2339 0.5828 0.2400 0.031 Uiso 1 1 calc R U . . .
C16 C 0.23628(13) 0.59826(11) 0.12999(8) 0.0230(3) Uani 1 1 d . . . . .
H16 H 0.1866 0.6597 0.1224 0.028 Uiso 1 1 calc R U . . .
C17 C 0.22755(12) 0.54590(11) -0.06470(7) 0.0184(3) Uani 1 1 d . . . . .
C18 C 0.16012(12) 0.45252(11) -0.06527(8) 0.0214(3) Uani 1 1 d . . . . .
H18 H 0.1390 0.4268 -0.0206 0.026 Uiso 1 1 calc R U . . .
C19 C 0.12403(13) 0.39748(12) -0.13067(8) 0.0255(3) Uani 1 1 d . . . . .
H19 H 0.0785 0.3336 -0.1309 0.031 Uiso 1 1 calc R U . . .
C20 C 0.15381(14) 0.43485(12) -0.19626(8) 0.0280(3) Uani 1 1 d . . . . .
C21 C 0.22154(14) 0.52750(12) -0.19583(8) 0.0284(3) Uani 1 1 d . . . . .
H21 H 0.2421 0.5532 -0.2406 0.034 Uiso 1 1 calc R U . . .
C22 C 0.25918(13) 0.58245(12) -0.13018(8) 0.0238(3) Uani 1 1 d . . . . .
H22 H 0.3066 0.6451 -0.1298 0.029 Uiso 1 1 calc R U . . .
C25 C 0.57908(14) 0.69773(15) 0.18969(9) 0.0373(4) Uani 1 1 d . . . . .
H25A H 0.5572 0.6220 0.1963 0.056 Uiso 1 1 calc R U . . .
H25B H 0.5995 0.7328 0.2382 0.056 Uiso 1 1 calc R U . . .
H25C H 0.6458 0.6999 0.1642 0.056 Uiso 1 1 calc R U . . .
C26 C 0.45693(12) 0.72446(11) 0.07473(8) 0.0206(3) Uani 1 1 d . . . . .
C27 C 0.05464(12) 0.72057(11) -0.07360(8) 0.0205(3) Uani 1 1 d . . . . .
C28 C -0.09530(15) 0.70421(16) -0.17619(10) 0.0416(4) Uani 1 1 d . . . . .
H28A H -0.1179 0.7311 -0.2270 0.062 Uiso 1 1 calc R U . . .
H28B H -0.1568 0.7204 -0.1479 0.062 Uiso 1 1 calc R U . . .
H28C H -0.0831 0.6255 -0.1771 0.062 Uiso 1 1 calc R U . . .

loop_
_atom_site_aniso_label
_atom_site_aniso_U_11
_atom_site_aniso_U_22
_atom_site_aniso_U_33
_atom_site_aniso_U_23
_atom_site_aniso_U_13
_atom_site_aniso_U_12
F1 0.119(5) 0.093(4) 0.0180(17) 0.006(2) 0.016(3) 0.045(4)
F2 0.050(2) 0.113(5) 0.045(3) 0.033(3) -0.025(2) -0.019(3)
F3 0.087(4) 0.047(3) 0.042(2) 0.0314(19) -0.020(2) -0.036(3)
F1A 0.069(3) 0.104(4) 0.026(3) 0.024(2) 0.0204(19) 0.012(2)
F2A 0.100(5) 0.097(4) 0.039(3) 0.023(2) -0.037(3) -0.057(3)
F3A 0.095(4) 0.049(3) 0.032(2) 0.0158(17) 0.014(2) 0.024(3)
F4 0.141(4) 0.091(3) 0.0267(15) -0.0147(16) 0.020(2) -0.065(3)
F5 0.0569(17) 0.0350(12) 0.0400(14) -0.0210(9) -0.0082(12) 0.0030(11)
F6 0.0505(16) 0.107(2) 0.0606(18) -0.0422(17) -0.0345(13) 0.0184(16)
F4A 0.135(5) 0.083(4) 0.046(2) -0.018(3) 0.007(4) -0.069(4)
F5A 0.066(3) 0.120(4) 0.040(2) -0.024(2) -0.0333(18) 0.020(3)
F6A 0.063(3) 0.060(2) 0.0210(18) -0.0198(14) 0.0029(17) 0.005(2)
C23 0.0429(10) 0.0368(9) 0.0227(8) 0.0032(7) -0.0008(7) -0.0065(8)
C24 0.0584(12) 0.0494(12) 0.0264(9) -0.0090(8) -0.0045(8) -0.0009(10)
O1 0.0223(5) 0.0352(6) 0.0225(5) 0.0029(4) -0.0018(4) 0.0063(4)
O2 0.0263(6) 0.0280(6) 0.0382(6) -0.0013(5) 0.0072(5) 0.0089(5)
O3 0.0237(5) 0.0222(5) 0.0408(6) 0.0035(5) 0.0096(5) -0.0029(4)
O4 0.0244(6) 0.0332(6) 0.0260(6) -0.0002(4) -0.0051(4) -0.0093(4)
N1 0.0260(6) 0.0143(6) 0.0162(6) 0.0010(4) 0.0034(5) 0.0011(4)
C1 0.0222(7) 0.0157(7) 0.0155(7) 0.0003(5) 0.0061(5) 0.0006(5)
C2 0.0196(7) 0.0197(7) 0.0160(6) 0.0009(5) 0.0048(5) 0.0020(5)
C3 0.0188(7) 0.0189(7) 0.0181(7) -0.0015(5) 0.0031(5) -0.0014(5)
C4 0.0197(7) 0.0162(7) 0.0178(7) 0.0001(5) 0.0061(5) 0.0001(5)
C5 0.0184(7) 0.0190(7) 0.0186(7) 0.0024(5) 0.0027(5) 0.0016(5)
C6 0.0197(7) 0.0188(7) 0.0170(7) 0.0004(5) 0.0048(5) 0.0002(5)
C7 0.0214(7) 0.0152(7) 0.0238(7) 0.0007(5) 0.0032(6) 0.0006(5)
C8 0.0293(8) 0.0205(7) 0.0365(9) -0.0018(6) 0.0081(7) 0.0046(6)
C9 0.0367(9) 0.0210(7) 0.0302(8) 0.0052(6) 0.0090(7) -0.0002(6)
C10 0.0319(9) 0.0179(7) 0.0383(9) -0.0028(6) -0.0032(7) -0.0018(6)
C11 0.0214(7) 0.0179(7) 0.0170(7) 0.0002(5) 0.0022(5) -0.0035(5)
C12 0.0251(7) 0.0194(7) 0.0194(7) -0.0010(5) 0.0046(6) 0.0014(6)
C13 0.0261(8) 0.0204(7) 0.0244(7) 0.0019(6) 0.0011(6) 0.0009(6)
C14 0.0282(8) 0.0239(7) 0.0190(7) 0.0010(6) 0.0003(6) -0.0081(6)
C15 0.0346(8) 0.0251(7) 0.0181(7) -0.0035(6) 0.0088(6) -0.0046(6)
C16 0.0278(8) 0.0181(7) 0.0243(7) -0.0007(6) 0.0076(6) 0.0016(6)
C17 0.0201(7) 0.0172(6) 0.0176(7) -0.0003(5) 0.0020(5) 0.0047(5)
C18 0.0243(7) 0.0197(7) 0.0201(7) 0.0020(5) 0.0040(6) 0.0018(6)
C19 0.0259(8) 0.0206(7) 0.0282(8) -0.0023(6) -0.0001(6) -0.0001(6)
C20 0.0328(8) 0.0274(8) 0.0215(8) -0.0030(6) -0.0016(6) 0.0060(6)
C21 0.0404(9) 0.0277(8) 0.0180(7) 0.0021(6) 0.0076(6) 0.0056(7)
C22 0.0302(8) 0.0191(7) 0.0234(7) 0.0018(6) 0.0080(6) 0.0008(6)
C25 0.0243(8) 0.0518(11) 0.0327(9) 0.0164(8) -0.0040(7) 0.0062(8)
C26 0.0188(7) 0.0180(7) 0.0252(7) 0.0041(6) 0.0045(6) -0.0014(5)
C27 0.0194(7) 0.0165(7) 0.0261(7) -0.0024(6) 0.0053(6) 0.0011(5)
C28 0.0286(9) 0.0508(11) 0.0403(10) -0.0065(8) -0.0081(7) -0.0138(8)

loop_
_atom_type_symbol
_atom_type_description
_atom_type_scat_dispersion_real
_atom_type_scat_dispersion_imag
_atom_type_scat_source
C C 0.0033 0.0016 'International Tables Vol C Tables 4.2.6.8 and 6.1.1.4'
H H 0.0000 0.0000 'International Tables Vol C Tables 4.2.6.8 and 6.1.1.4'
N N 0.0061 0.0033 'International Tables Vol C Tables 4.2.6.8 and 6.1.1.4'
O O 0.0106 0.0060 'International Tables Vol C Tables 4.2.6.8 and 6.1.1.4'
F F 0.0171 0.0103 'International Tables Vol C Tables 4.2.6.8 and 6.1.1.4'

loop_
_geom_angle_atom_site_label_1
_geom_angle_atom_site_label_2
_geom_angle_atom_site_label_3
_geom_angle
_geom_angle_site_symmetry_1
_geom_angle_site_symmetry_3
_geom_angle_publ_flag
F2A C23 F3A 107.2(5) . . ?
F1 C23 F3 109.1(6) . . ?
F1 C23 F2 105.8(5) . . ?
F3 C23 F2 102.7(5) . . ?
F2A C23 F1A 105.6(5) . . ?
F3A C23 F1A 103.2(5) . . ?
F1 C23 C14 116.0(4) . . ?
F2A C23 C14 113.8(4) . . ?
F3A C23 C14 115.0(3) . . ?
F3 C23 C14 111.4(4) . . ?
F2 C23 C14 110.8(4) . . ?
F1A C23 C14 111.3(4) . . ?
F4A C24 F5A 114.8(4) . . ?
F4 C24 F6 108.7(3) . . ?
F4 C24 F5 106.6(3) . . ?
F6 C24 F5 97.1(3) . . ?
F4A C24 F6A 107.6(5) . . ?
F5A C24 F6A 93.9(3) . . ?
F4A C24 C20 120.1(4) . . ?
F4 C24 C20 119.4(2) . . ?
F5A C24 C20 109.7(2) . . ?
F6 C24 C20 111.93(18) . . ?
F5 C24 C20 110.7(2) . . ?
F6A C24 C20 107.2(2) . . ?
C26 O1 C25 115.23(12) . . ?
C27 O4 C28 114.68(12) . . ?
C17 N1 C11 121.09(11) . . ?
C17 N1 C1 119.81(10) . . ?
C11 N1 C1 118.85(10) . . ?
C2 C1 C6 118.22(13) . . ?
C2 C1 N1 120.48(12) . . ?
C6 C1 N1 121.29(12) . . ?
C1 C2 C3 120.49(12) . . ?
C1 C2 C26 120.07(12) . . ?
C3 C2 C26 119.41(12) . . ?
C4 C3 C2 121.60(12) . . ?
C4 C3 H3 119.2 . . ?
C2 C3 H3 119.2 . . ?
C3 C4 C5 117.23(12) . . ?
C3 C4 C7 123.04(12) . . ?
C5 C4 C7 119.72(12) . . ?
C6 C5 C4 122.02(12) . . ?
C6 C5 H5 119.0 . . ?
C4 C5 H5 119.0 . . ?
C5 C6 C1 120.14(12) . . ?
C5 C6 C27 119.12(12) . . ?
C1 C6 C27 120.49(12) . . ?
C10 C7 C9 108.78(12) . . ?
C10 C7 C4 112.00(11) . . ?
C9 C7 C4 108.84(11) . . ?
C10 C7 C8 108.21(12) . . ?
C9 C7 C8 108.97(12) . . ?
C4 C7 C8 109.98(11) . . ?
C7 C8 H8A 109.5 . . ?
C7 C8 H8AB 109.5 . . ?
H8A C8 H8AB 109.5 . . ?
C7 C8 H8AC 109.5 . . ?
H8A C8 H8AC 109.5 . . ?
H8AB C8 H8AC 109.5 . . ?
C7 C9 H9A 109.5 . . ?
C7 C9 H9AB 109.5 . . ?
H9A C9 H9AB 109.5 . . ?
C7 C9 H9AC 109.5 . . ?
H9A C9 H9AC 109.5 . . ?
H9AB C9 H9AC 109.5 . . ?
C7 C10 H10A 109.5 . . ?
C7 C10 H10B 109.5 . . ?
H10A C10 H10B 109.5 . . ?
C7 C10 H10C 109.5 . . ?
H10A C10 H10C 109.5 . . ?
H10B C10 H10C 109.5 . . ?
C16 C11 C12 119.89(13) . . ?
C16 C11 N1 119.78(12) . . ?
C12 C11 N1 120.27(12) . . ?
C13 C12 C11 119.75(13) . . ?
C13 C12 H12 120.1 . . ?
C11 C12 H12 120.1 . . ?
C12 C13 C14 120.22(13) . . ?
C12 C13 H13 119.9 . . ?
C14 C13 H13 119.9 . . ?
C15 C14 C13 120.02(13) . . ?
C15 C14 C23 120.09(14) . . ?
C13 C14 C23 119.86(14) . . ?
C16 C15 C14 119.91(13) . . ?
C16 C15 H15 120.0 . . ?
C14 C15 H15 120.0 . . ?
C15 C16 C11 120.18(13) . . ?
C15 C16 H16 119.9 . . ?
C11 C16 H16 119.9 . . ?
C22 C17 C18 119.75(13) . . ?
C22 C17 N1 119.89(12) . . ?
C18 C17 N1 120.29(12) . . ?
C19 C18 C17 119.94(13) . . ?
C19 C18 H18 120.0 . . ?
C17 C18 H18 120.0 . . ?
C18 C19 C20 120.40(14) . . ?
C18 C19 H19 119.8 . . ?
C20 C19 H19 119.8 . . ?
C19 C20 C21 119.82(13) . . ?
C19 C20 C24 119.57(15) . . ?
C21 C20 C24 120.60(15) . . ?
C22 C21 C20 120.06(14) . . ?
C22 C21 H21 120.0 . . ?
C20 C21 H21 120.0 . . ?
C21 C22 C17 120.02(14) . . ?
C21 C22 H22 120.0 . . ?
C17 C22 H22 120.0 . . ?
O1 C25 H25A 109.5 . . ?
O1 C25 H25B 109.5 . . ?
H25A C25 H25B 109.5 . . ?
O1 C25 H25C 109.5 . . ?
H25A C25 H25C 109.5 . . ?
H25B C25 H25C 109.5 . . ?
O2 C26 O1 124.19(13) . . ?
O2 C26 C2 124.68(13) . . ?
O1 C26 C2 111.13(11) . . ?
O3 C27 O4 123.84(13) . . ?
O3 C27 C6 124.47(13) . . ?
O4 C27 C6 111.65(11) . . ?
O4 C28 H28A 109.5 . . ?
O4 C28 H28B 109.5 . . ?
H28A C28 H28B 109.5 . . ?
O4 C28 H28C 109.5 . . ?
H28A C28 H28C 109.5 . . ?
H28B C28 H28C 109.5 . . ?

loop_
_geom_bond_atom_site_label_1
_geom_bond_atom_site_label_2
_geom_bond_distance
_geom_bond_site_symmetry_2
_geom_bond_publ_flag
F1 C23 1.277(9) . ?
F2 C23 1.356(8) . ?
F3 C23 1.317(8) . ?
F1A C23 1.361(7) . ?
F2A C23 1.296(8) . ?
F3A C23 1.315(7) . ?
F4 C24 1.224(4) . ?
F5 C24 1.402(4) . ?
F6 C24 1.388(4) . ?
F4A C24 1.172(7) . ?
F5A C24 1.355(5) . ?
F6A C24 1.469(6) . ?
C23 C14 1.490(2) . ?
C24 C20 1.484(2) . ?
O1 C26 1.3403(18) . ?
O1 C25 1.4484(18) . ?
O2 C26 1.1980(17) . ?
O3 C27 1.1998(17) . ?
O4 C27 1.3411(18) . ?
O4 C28 1.4474(18) . ?
N1 C17 1.4110(17) . ?
N1 C11 1.4150(17) . ?
N1 C1 1.4218(18) . ?
C1 C2 1.3958(19) . ?
C1 C6 1.4021(19) . ?
C2 C3 1.3974(19) . ?
C2 C26 1.4945(19) . ?
C3 C4 1.3886(19) . ?
C3 H3 0.9500 . ?
C4 C5 1.3953(19) . ?
C4 C7 1.5338(18) . ?
C5 C6 1.3887(19) . ?
C5 H5 0.9500 . ?
C6 C27 1.4917(19) . ?
C7 C10 1.528(2) . ?
C7 C9 1.5315(19) . ?
C7 C8 1.5339(19) . ?
C8 H8A 0.9800 . ?
C8 H8AB 0.9800 . ?
C8 H8AC 0.9800 . ?
C9 H9A 0.9800 . ?
C9 H9AB 0.9800 . ?
C9 H9AC 0.9800 . ?
C10 H10A 0.9800 . ?
C10 H10B 0.9800 . ?
C10 H10C 0.9800 . ?
C11 C16 1.3910(19) . ?
C11 C12 1.3924(19) . ?
C12 C13 1.383(2) . ?
C12 H12 0.9500 . ?
C13 C14 1.391(2) . ?
C13 H13 0.9500 . ?
C14 C15 1.386(2) . ?
C15 C16 1.383(2) . ?
C15 H15 0.9500 . ?
C16 H16 0.9500 . ?
C17 C22 1.3922(19) . ?
C17 C18 1.394(2) . ?
C18 C19 1.378(2) . ?
C18 H18 0.9500 . ?
C19 C20 1.388(2) . ?
C19 H19 0.9500 . ?
C20 C21 1.389(2) . ?
C21 C22 1.384(2) . ?
C21 H21 0.9500 . ?
C22 H22 0.9500 . ?
C25 H25A 0.9800 . ?
C25 H25B 0.9800 . ?
C25 H25C 0.9800 . ?
C28 H28A 0.9800 . ?
C28 H28B 0.9800 . ?
C28 H28C 0.9800 . ?
